data_7020962
loop_
_publ_author_name
'Cabeza, Javier A.'
'Garc\'ia-\'Alvarez, Pablo'
'Polo, Diego'

_publ_section_title
;
 Expanding the coordination chemistry of donor-stabilized group-14
 metalenes.
;
_journal_issue 5
_journal_name_full 'Dalton transactions (Cambridge, England : 2003)'
_journal_page_first 1329
_journal_page_last 1332
_journal_paper_doi 10.1039/c2dt32654j
_journal_volume 42
_journal_year 2013
_chemical_formula_moiety 'C26 H37 Ge N3 O7 Ru2 Si2'
_chemical_formula_sum 'C26 H37 Ge N3 O7 Ru2 Si2'
_chemical_formula_weight 834.50
_chemical_name_systematic
;
?
;
_space_group_IT_number 2
_space_group_name_Hall '-P 1'
_symmetry_cell_setting triclinic
_symmetry_space_group_name_Hall '-P 1'
_symmetry_space_group_name_H-M 'P -1'
_atom_sites_solution_hydrogens geom
_atom_sites_solution_primary direct
_atom_sites_solution_secondary difmap
_audit_creation_method SHELXL-97
_cell_angle_alpha 73.393(4)
_cell_angle_beta 75.016(4)
_cell_angle_gamma 71.092(4)
_cell_formula_units_Z 2
_cell_length_a 9.7198(4)
_cell_length_b 12.3160(6)
_cell_length_c 15.8797(7)
_cell_measurement_reflns_used 7302
_cell_measurement_temperature 123(2)
_cell_measurement_theta_max 74.4288
_cell_measurement_theta_min 3.8869
_cell_volume 1694.24(14)
_computing_cell_refinement
;
CrysAlisPro, Agilent Technologies,
Version 1.171.35.19 (release 27-10-2011 CrysAlis171 .NET)
(compiled Oct 27 2011,15:02:11)
;
_computing_data_collection
;
CrysAlisPro, Agilent Technologies,
Version 1.171.35.19 (release 27-10-2011 CrysAlis171 .NET)
(compiled Oct 27 2011,15:02:11)
;
_computing_data_reduction
;
CrysAlisPro, Agilent Technologies,
Version 1.171.35.19 (release 27-10-2011 CrysAlis171 .NET)
(compiled Oct 27 2011,15:02:11)
;
_computing_molecular_graphics 'X-SEED (Barbour, 1999)'
_computing_publication_material 'SHELXL-97 (Sheldrick, 2008)'
_computing_structure_refinement 'SHELXL-97 (Sheldrick, 2008)'
_computing_structure_solution 'SIR-97 (Giacovazzo, 1999)'
_diffrn_ambient_temperature 123(2)
_diffrn_measured_fraction_theta_full 0.980
_diffrn_measured_fraction_theta_max 0.980
_diffrn_measurement_device_type 'Xcalibur, Onyx, Nova'
_diffrn_radiation_monochromator mirror
_diffrn_radiation_source 'Nova (Cu) X-ray Source'
_diffrn_radiation_type CuK\a
_diffrn_radiation_wavelength 1.54180
_diffrn_reflns_av_R_equivalents 0.0305
_diffrn_reflns_av_sigmaI/netI 0.0380
_diffrn_reflns_limit_h_max 11
_diffrn_reflns_limit_h_min -8
_diffrn_reflns_limit_k_max 14
_diffrn_reflns_limit_k_min -11
_diffrn_reflns_limit_l_max 19
_diffrn_reflns_limit_l_min -18
_diffrn_reflns_number 11248
_diffrn_reflns_theta_full 69.96
_diffrn_reflns_theta_max 69.96
_diffrn_reflns_theta_min 3.89
_exptl_absorpt_coefficient_mu 9.224
_exptl_absorpt_correction_T_max 1.00000
_exptl_absorpt_correction_T_min 0.24493
_exptl_absorpt_correction_type multi-scan
_exptl_absorpt_process_details
;
CrysAlisPro, Agilent Technologies,
Version 1.171.35.19 (release 27-10-2011 CrysAlis171 .NET)
(compiled Oct 27 2011,15:02:11)
Empirical absorption correction using spherical harmonics,
implemented in SCALE3 ABSPACK scaling algorithm.
;
_exptl_crystal_colour colourless
_exptl_crystal_density_diffrn 1.636
_exptl_crystal_density_method 'not measured'
_exptl_crystal_description fragment
_exptl_crystal_F_000 836
_exptl_crystal_size_max 0.4369
_exptl_crystal_size_mid 0.0925
_exptl_crystal_size_min 0.0864
_refine_diff_density_max 1.094
_refine_diff_density_min -1.769
_refine_diff_density_rms 0.092
_refine_ls_extinction_method none
_refine_ls_goodness_of_fit_ref 1.047
_refine_ls_hydrogen_treatment constr
_refine_ls_matrix_type full
_refine_ls_number_parameters 548
_refine_ls_number_reflns 6297
_refine_ls_number_restraints 0
_refine_ls_restrained_S_all 1.047
_refine_ls_R_factor_all 0.0522
_refine_ls_R_factor_gt 0.0452
_refine_ls_shift/su_max 0.000
_refine_ls_shift/su_mean 0.000
_refine_ls_structure_factor_coef Fsqd
_refine_ls_weighting_details 'calc w=1/[\s^2^(Fo^2^)+(0.0429P)^2^+4.2117P] where P=(Fo^2^+2Fc^2^)/3'
_refine_ls_weighting_scheme calc
_refine_ls_wR_factor_gt 0.1073
_refine_ls_wR_factor_ref 0.1133
_reflns_number_gt 5468
_reflns_number_total 6297
_reflns_threshold_expression >2\s(I)
_cod_data_source_file c2dt32654j.txt
_cod_data_source_block xn12059-dp216
_cod_depositor_comments
;
The following automatic conversions were performed:

'_symmetry_cell_setting' value 'TRICLINIC' changed to 'triclinic'
according to /home/saulius/struct/CIF-dictionaries/cif_core.dic
dictionary named 'cif_core.dic' version 2.4.2 from 2011-04-26.

Automatic conversion script
Id: cif_fix_values 1891 2012-01-12 08:04:46Z andrius 
;
_cod_original_cell_volume 1694.24(13)
_cod_database_code 7020962

loop_
_symmetry_equiv_pos_as_xyz
'x, y, z'
'-x, -y, -z'

loop_
_atom_site_label
_atom_site_type_symbol
_atom_site_fract_x
_atom_site_fract_y
_atom_site_fract_z
_atom_site_U_iso_or_equiv
_atom_site_adp_type
_atom_site_occupancy
_atom_site_symmetry_multiplicity
_atom_site_calc_flag
_atom_site_refinement_flags
_atom_site_disorder_assembly
_atom_site_disorder_group
C3 C 0.3818(8) 1.1058(5) 0.2677(5) 0.0677(18) Uani 1 1 d . . .
H3 H 0.3177 1.1733 0.2307 0.081 Uiso 1 1 calc R A 1
C4 C 0.2145(5) 1.0223(4) 0.2340(3) 0.0400(10) Uani 1 1 d . . .
C5 C 0.1308(5) 1.1460(4) 0.1953(4) 0.0467(12) Uani 1 1 d . C .
C6 C 0.1672(6) 1.1899(4) 0.1040(4) 0.0550(14) Uani 1 1 d . . .
H6 H 0.2467 1.1444 0.0686 0.066 Uiso 1 1 calc R C .
C7 C 0.0870(7) 1.3009(5) 0.0644(6) 0.077(2) Uani 1 1 d . C .
H7 H 0.1119 1.3314 0.0020 0.093 Uiso 1 1 calc R . .
C8 C -0.0277(7) 1.3655(5) 0.1158(7) 0.091(3) Uani 1 1 d . . .
H8 H -0.0841 1.4402 0.0886 0.109 Uiso 1 1 calc R C .
C9 C -0.0624(7) 1.3235(5) 0.2065(7) 0.084(2) Uani 1 1 d . C .
H9 H -0.1418 1.3700 0.2413 0.101 Uiso 1 1 calc R . .
C10 C 0.0172(6) 1.2139(5) 0.2478(5) 0.0661(16) Uani 1 1 d . . .
H10 H -0.0055 1.1858 0.3106 0.079 Uiso 1 1 calc R C .
C11 C 0.0145(6) 0.9550(5) 0.2089(6) 0.074(2) Uani 1 1 d . . .
H11 H -0.0378 1.0378 0.2147 0.088 Uiso 1 1 calc R B 1
Ge1 Ge 0.27204(5) 0.77836(4) 0.27984(4) 0.04383(16) Uani 1 1 d . . .
N2 N 0.1630(4) 0.9354(3) 0.2309(3) 0.0421(9) Uani 1 1 d . C .
N1 N 0.3356(5) 1.0013(3) 0.2662(3) 0.0443(9) Uani 1 1 d . C .
Ru1 Ru 0.47635(4) 0.82237(3) 0.30818(2) 0.04127(12) Uani 1 1 d . C .
C101 C 0.5848(6) 0.6643(5) 0.3319(4) 0.0581(15) Uani 1 1 d . . .
C103 C 0.6011(5) 0.8460(4) 0.1957(3) 0.0383(10) Uani 1 1 d . . .
C102 C 0.5676(9) 0.8490(8) 0.3955(5) 0.093(2) Uani 1 1 d . . .
O102 O 0.6299(8) 0.8485(9) 0.4476(4) 0.151(3) Uani 1 1 d . C .
O101 O 0.6563(4) 0.5685(4) 0.3423(3) 0.0788(14) Uani 1 1 d . C .
O103 O 0.6825(4) 0.8540(4) 0.1299(3) 0.0581(10) Uani 1 1 d . C .
C1 C 0.528(2) 1.1102(15) 0.2238(16) 0.079(6) Uani 0.67(2) 1 d P C 1
H1A H 0.5402 1.1869 0.2213 0.119 Uiso 0.67(2) 1 calc PR C 1
H1B H 0.5442 1.0989 0.1630 0.119 Uiso 0.67(2) 1 calc PR C 1
H1C H 0.5989 1.0478 0.2569 0.119 Uiso 0.67(2) 1 calc PR C 1
C2 C 0.330(3) 1.1293(15) 0.3584(11) 0.152(10) Uani 0.67(2) 1 d P C 1
H2A H 0.3665 1.0579 0.4022 0.228 Uiso 0.67(2) 1 calc PR C 1
H2B H 0.2215 1.1532 0.3713 0.228 Uiso 0.67(2) 1 calc PR C 1
H2C H 0.3673 1.1926 0.3619 0.228 Uiso 0.67(2) 1 calc PR C 1
C12 C -0.0793(13) 0.8907(17) 0.2674(15) 0.120(10) Uani 0.60(2) 1 d P C 1
H12A H -0.1768 0.9200 0.2500 0.180 Uiso 0.60(2) 1 calc PR C 1
H12B H -0.0893 0.8994 0.3283 0.180 Uiso 0.60(2) 1 calc PR C 1
H12C H -0.0381 0.8075 0.2652 0.180 Uiso 0.60(2) 1 calc PR C 1
C13 C 0.0210(15) 0.9594(14) 0.1059(11) 0.074(5) Uani 0.60(2) 1 d P C 1
H13A H -0.0794 0.9754 0.0954 0.111 Uiso 0.60(2) 1 calc PR C 1
H13B H 0.0810 0.8836 0.0919 0.111 Uiso 0.60(2) 1 calc PR C 1
H13C H 0.0654 1.0219 0.0676 0.111 Uiso 0.60(2) 1 calc PR C 1
N3 N 0.2577(6) 0.6868(5) 0.2196(5) 0.0288(13) Uiso 0.609(10) 1 d P C 1
Si2 Si 0.1448(3) 0.5900(2) 0.2528(3) 0.0412(10) Uani 0.609(10) 1 d P C 1
Si1 Si 0.3800(4) 0.6905(4) 0.1166(3) 0.0400(8) Uani 0.609(10) 1 d P C 1
C14 C 0.3219(13) 0.6404(13) 0.0337(9) 0.065(3) Uani 0.609(10) 1 d P C 1
H14A H 0.3085 0.5614 0.0598 0.098 Uiso 0.609(10) 1 calc PR C 1
H14B H 0.3984 0.6387 -0.0204 0.098 Uiso 0.609(10) 1 calc PR C 1
H14C H 0.2285 0.6950 0.0184 0.098 Uiso 0.609(10) 1 calc PR C 1
C15 C 0.393(2) 0.8471(19) 0.0595(13) 0.050(5) Uani 0.609(10) 1 d P C 1
H15A H 0.3041 0.8919 0.0340 0.074 Uiso 0.609(10) 1 calc PR C 1
H15B H 0.4805 0.8443 0.0117 0.074 Uiso 0.609(10) 1 calc PR C 1
H15C H 0.4015 0.8854 0.1035 0.074 Uiso 0.609(10) 1 calc PR C 1
C16 C 0.5832(16) 0.6109(11) 0.1088(12) 0.065(4) Uani 0.609(10) 1 d P C 1
H16A H 0.6274 0.6411 0.1431 0.098 Uiso 0.609(10) 1 calc PR C 1
H16B H 0.6328 0.6239 0.0460 0.098 Uiso 0.609(10) 1 calc PR C 1
H16C H 0.5949 0.5265 0.1331 0.098 Uiso 0.609(10) 1 calc PR C 1
C17 C 0.2601(12) 0.4361(8) 0.2523(9) 0.059(3) Uani 0.609(10) 1 d P C 1
H17A H 0.3214 0.4328 0.1930 0.089 Uiso 0.609(10) 1 calc PR C 1
H17B H 0.1956 0.3840 0.2667 0.089 Uiso 0.609(10) 1 calc PR C 1
H17C H 0.3240 0.4107 0.2970 0.089 Uiso 0.609(10) 1 calc PR C 1
C18 C 0.0307(13) 0.5878(10) 0.3680(8) 0.067(3) Uani 0.609(10) 1 d P C 1
H18A H 0.0954 0.5502 0.4124 0.100 Uiso 0.609(10) 1 calc PR C 1
H18B H -0.0415 0.5433 0.3776 0.100 Uiso 0.609(10) 1 calc PR C 1
H18C H -0.0215 0.6686 0.3741 0.100 Uiso 0.609(10) 1 calc PR C 1
C19 C 0.0061(13) 0.6313(10) 0.1790(9) 0.060(3) Uani 0.609(10) 1 d P C 1
H19A H -0.0421 0.7160 0.1705 0.090 Uiso 0.609(10) 1 calc PR C 1
H19B H -0.0683 0.5876 0.2068 0.090 Uiso 0.609(10) 1 calc PR C 1
H19C H 0.0560 0.6121 0.1210 0.090 Uiso 0.609(10) 1 calc PR C 1
Ru2 Ru 0.24988(18) 0.74974(15) 0.45399(11) 0.0416(4) Uani 0.581(8) 1 d P C 1
C202 C 0.0566(12) 0.7264(9) 0.5085(7) 0.046(2) Uani 0.581(8) 1 d P C 1
O202 O -0.0583(9) 0.7188(8) 0.5438(5) 0.062(2) Uani 0.581(8) 1 d P C 1
C201 C 0.1769(11) 0.9116(10) 0.4427(7) 0.051(2) Uani 0.581(8) 1 d P C 1
O201 O 0.1299(9) 1.0083(7) 0.4416(6) 0.076(3) Uani 0.581(8) 1 d P C 1
C203 C 0.3326(10) 0.5867(10) 0.4525(7) 0.045(2) Uani 0.581(8) 1 d P C 1
O203 O 0.3801(10) 0.4869(7) 0.4532(7) 0.059(2) Uani 0.581(8) 1 d P C 1
C204 C 0.3436(18) 0.752(2) 0.5502(13) 0.112(8) Uani 0.581(8) 1 d P C 1
O204 O 0.3947(12) 0.7414(16) 0.6081(7) 0.126(5) Uani 0.581(8) 1 d P C 1
C1A C 0.535(4) 1.104(3) 0.1943(16) 0.053(8) Uani 0.33(2) 1 d P C 2
H1A1 H 0.5629 1.1762 0.1862 0.079 Uiso 0.33(2) 1 calc PR C 2
H1A2 H 0.5197 1.0982 0.1372 0.079 Uiso 0.33(2) 1 calc PR C 2
H1A3 H 0.6137 1.0357 0.2155 0.079 Uiso 0.33(2) 1 calc PR C 2
C2A C 0.4290(15) 1.0978(5) 0.3613(5) 0.049(6) Uani 0.33(2) 1 d P C 2
H2A1 H 0.5302 1.0474 0.3625 0.073 Uiso 0.33(2) 1 calc PR C 2
H2A2 H 0.3612 1.0643 0.4118 0.073 Uiso 0.33(2) 1 calc PR C 2
H2A3 H 0.4240 1.1767 0.3658 0.073 Uiso 0.33(2) 1 calc PR C 2
Si2A Si 0.1758(5) 0.5871(3) 0.1997(5) 0.0571(18) Uani 0.391(10) 1 d PR C 2
Si1A Si 0.4040(5) 0.7115(5) 0.0837(5) 0.0433(14) Uani 0.391(10) 1 d PR C 2
N3A N 0.2704(5) 0.6934(3) 0.1828(5) 0.034(2) Uiso 0.391(10) 1 d PR C 2
C12A C -0.1042(15) 0.968(2) 0.3059(13) 0.071(7) Uani 0.40(2) 1 d P C 2
H12D H -0.1299 1.0488 0.3132 0.106 Uiso 0.40(2) 1 calc PR C 2
H12E H -0.0577 0.9138 0.3557 0.106 Uiso 0.40(2) 1 calc PR C 2
H12F H -0.1940 0.9484 0.3053 0.106 Uiso 0.40(2) 1 calc PR C 2
C13A C -0.0274(15) 1.0242(18) 0.1366(10) 0.051(5) Uani 0.40(2) 1 d P C 2
H13D H -0.1091 1.0035 0.1253 0.076 Uiso 0.40(2) 1 calc PR C 2
H13E H 0.0556 1.0158 0.0863 0.076 Uiso 0.40(2) 1 calc PR C 2
H13F H -0.0604 1.1058 0.1435 0.076 Uiso 0.40(2) 1 calc PR C 2
C14A C 0.361(3) 0.6748(17) -0.0122(14) 0.075(6) Uani 0.391(10) 1 d P C 2
H14D H 0.3658 0.5910 0.0020 0.112 Uiso 0.391(10) 1 calc PR C 2
H14E H 0.4337 0.6924 -0.0663 0.112 Uiso 0.391(10) 1 calc PR C 2
H14F H 0.2617 0.7219 -0.0223 0.112 Uiso 0.391(10) 1 calc PR C 2
C15A C 0.411(4) 0.863(3) 0.039(2) 0.054(8) Uani 0.391(10) 1 d P C 2
H15D H 0.3305 0.9055 0.0053 0.080 Uiso 0.391(10) 1 calc PR C 2
H15E H 0.5061 0.8646 -0.0011 0.080 Uiso 0.391(10) 1 calc PR C 2
H15F H 0.3999 0.9000 0.0879 0.080 Uiso 0.391(10) 1 calc PR C 2
C16A C 0.569(3) 0.5844(19) 0.1361(14) 0.047(5) Uiso 0.391(10) 1 d P C 2
H16D H 0.6001 0.6122 0.1781 0.071 Uiso 0.391(10) 1 calc PR C 2
H16E H 0.6524 0.5644 0.0881 0.071 Uiso 0.391(10) 1 calc PR C 2
H16F H 0.5340 0.5145 0.1676 0.071 Uiso 0.391(10) 1 calc PR C 2
C17A C 0.309(3) 0.4414(13) 0.182(2) 0.098(8) Uani 0.391(10) 1 d P C 2
H17D H 0.3669 0.4520 0.1210 0.147 Uiso 0.391(10) 1 calc PR C 2
H17E H 0.2535 0.3843 0.1901 0.147 Uiso 0.391(10) 1 calc PR C 2
H17F H 0.3759 0.4125 0.2250 0.147 Uiso 0.391(10) 1 calc PR C 2
C18A C 0.069(2) 0.551(2) 0.3161(13) 0.081(6) Uani 0.391(10) 1 d P C 2
H18D H 0.1365 0.5187 0.3587 0.122 Uiso 0.391(10) 1 calc PR C 2
H18E H 0.0178 0.4921 0.3194 0.122 Uiso 0.391(10) 1 calc PR C 2
H18F H -0.0046 0.6221 0.3307 0.122 Uiso 0.391(10) 1 calc PR C 2
C19A C 0.038(2) 0.6352(18) 0.1216(15) 0.072(5) Uani 0.391(10) 1 d P C 2
H19D H -0.0413 0.7031 0.1373 0.107 Uiso 0.391(10) 1 calc PR C 2
H19E H -0.0035 0.5703 0.1275 0.107 Uiso 0.391(10) 1 calc PR C 2
H19F H 0.0887 0.6569 0.0599 0.107 Uiso 0.391(10) 1 calc PR C 2
Ru2A Ru 0.2204(3) 0.7277(3) 0.4332(2) 0.0533(9) Uani 0.419(8) 1 d P C 2
O2A2 O -0.0748(14) 0.6683(14) 0.5017(12) 0.104(6) Uani 0.419(8) 1 d P C 2
C2A2 C 0.039(2) 0.6870(17) 0.4749(13) 0.073(5) Uani 0.419(8) 1 d P C 2
O2A1 O 0.0204(15) 0.9900(11) 0.4124(7) 0.085(4) Uani 0.419(8) 1 d P C 2
C2A1 C 0.101(2) 0.9000(18) 0.4189(9) 0.075(6) Uani 0.419(8) 1 d P C 2
O2A3 O 0.3808(19) 0.4668(15) 0.4256(10) 0.069(5) Uiso 0.419(8) 1 d P C 2
C2A3 C 0.3292(19) 0.5580(16) 0.4310(12) 0.045(4) Uiso 0.419(8) 1 d P C 2
O2A4 O 0.341(2) 0.7153(17) 0.5946(17) 0.103(6) Uiso 0.419(8) 1 d P C 2
C2A4 C 0.296(3) 0.723(2) 0.5403(17) 0.082(7) Uiso 0.419(8) 1 d P C 2

loop_
_atom_site_aniso_label
_atom_site_aniso_U_11
_atom_site_aniso_U_22
_atom_site_aniso_U_33
_atom_site_aniso_U_23
_atom_site_aniso_U_13
_atom_site_aniso_U_12
C3 0.097(5) 0.041(3) 0.081(5) -0.019(3) -0.047(4) -0.011(3)
C4 0.036(2) 0.032(2) 0.043(3) -0.0114(19) 0.0034(19) -0.0034(18)
C5 0.040(2) 0.027(2) 0.069(3) -0.013(2) -0.007(2) -0.0043(19)
C6 0.046(3) 0.035(2) 0.075(4) 0.001(2) -0.008(3) -0.014(2)
C7 0.064(4) 0.043(3) 0.115(6) 0.022(3) -0.030(4) -0.025(3)
C8 0.054(4) 0.027(3) 0.182(9) 0.005(4) -0.037(5) -0.009(3)
C9 0.053(3) 0.034(3) 0.156(8) -0.032(4) -0.008(4) 0.003(3)
C10 0.055(3) 0.043(3) 0.092(5) -0.028(3) -0.002(3) 0.002(2)
C11 0.026(2) 0.052(3) 0.138(7) -0.019(4) -0.011(3) -0.009(2)
Ge1 0.0280(3) 0.0271(3) 0.0617(4) 0.0002(2) 0.0009(2) -0.00398(19)
N2 0.0298(18) 0.0258(17) 0.061(3) -0.0039(17) -0.0020(17) -0.0054(14)
N1 0.052(2) 0.0324(19) 0.048(2) -0.0160(17) -0.0086(19) -0.0059(17)
Ru1 0.0416(2) 0.0441(2) 0.03186(19) -0.00576(14) -0.00632(15) -0.00599(15)
C101 0.041(3) 0.068(4) 0.046(3) 0.008(3) -0.003(2) -0.011(3)
C103 0.033(2) 0.039(2) 0.040(3) -0.0030(19) -0.007(2) -0.0089(18)
C102 0.085(5) 0.131(7) 0.061(4) -0.027(5) -0.007(4) -0.025(5)
O102 0.134(5) 0.290(10) 0.072(4) -0.070(5) -0.041(4) -0.069(6)
O101 0.048(2) 0.057(2) 0.087(3) 0.020(2) -0.006(2) 0.0093(19)
O103 0.0397(18) 0.072(3) 0.052(2) 0.0017(19) -0.0019(17) -0.0201(17)
C1 0.092(12) 0.046(6) 0.128(17) -0.014(9) -0.072(13) -0.021(6)
C2 0.23(2) 0.123(12) 0.152(15) -0.091(11) -0.115(16) -0.003(14)
C12 0.036(6) 0.088(12) 0.19(2) 0.057(13) -0.028(9) -0.028(7)
C13 0.061(7) 0.069(8) 0.109(11) -0.012(8) -0.044(8) -0.025(6)
Si2 0.0420(13) 0.0311(11) 0.054(2) -0.0103(12) -0.0082(13) -0.0138(9)
Si1 0.0366(13) 0.0479(18) 0.0402(19) -0.0190(15) -0.0017(13) -0.0137(11)
C14 0.059(6) 0.086(9) 0.064(8) -0.034(7) -0.002(6) -0.028(6)
C15 0.043(6) 0.090(13) 0.023(7) -0.015(7) -0.005(6) -0.027(6)
C16 0.057(7) 0.037(7) 0.093(12) -0.025(7) -0.009(8) 0.006(5)
C17 0.067(6) 0.034(5) 0.080(8) -0.025(5) -0.006(6) -0.012(4)
C18 0.068(7) 0.071(7) 0.070(8) -0.019(6) 0.014(6) -0.047(5)
C19 0.057(6) 0.051(5) 0.085(8) -0.015(6) -0.029(7) -0.019(5)
Ru2 0.0380(5) 0.0544(5) 0.0294(5) -0.0116(4) -0.0017(3) -0.0100(3)
C202 0.049(6) 0.040(5) 0.037(5) 0.001(4) -0.006(5) -0.002(4)
O202 0.047(4) 0.071(5) 0.051(4) -0.012(4) 0.013(3) -0.015(3)
C201 0.034(5) 0.075(7) 0.037(5) -0.026(5) 0.012(4) -0.009(5)
O201 0.064(5) 0.068(5) 0.081(6) -0.040(4) 0.028(4) -0.011(4)
C203 0.038(5) 0.057(6) 0.037(5) -0.010(5) -0.010(4) -0.008(4)
O203 0.058(4) 0.032(4) 0.060(5) 0.003(4) -0.014(4) 0.013(3)
C204 0.060(9) 0.19(2) 0.068(11) -0.008(13) 0.002(8) -0.038(11)
O204 0.088(7) 0.260(16) 0.058(6) -0.090(8) -0.012(5) -0.037(9)
C1A 0.086(17) 0.068(14) 0.032(10) -0.025(9) -0.002(11) -0.052(12)
C2A 0.064(12) 0.061(11) 0.039(9) -0.020(8) -0.014(8) -0.030(9)
Si2A 0.075(3) 0.036(2) 0.066(5) 0.000(2) -0.017(3) -0.0281(19)
Si1A 0.049(3) 0.028(2) 0.046(4) -0.014(2) 0.005(2) -0.0073(17)
C12A 0.029(7) 0.067(12) 0.087(13) 0.023(9) -0.005(7) -0.014(7)
C13A 0.032(7) 0.065(11) 0.060(9) -0.013(7) -0.015(6) -0.015(7)
C14A 0.117(18) 0.058(11) 0.062(12) -0.029(10) -0.011(12) -0.032(11)
C15A 0.052(13) 0.035(8) 0.049(18) -0.008(10) 0.009(10) 0.005(9)
C17A 0.127(19) 0.024(7) 0.15(2) -0.017(11) -0.039(18) -0.023(9)
C18A 0.088(13) 0.098(15) 0.065(12) 0.008(11) -0.005(11) -0.065(12)
C19A 0.076(12) 0.063(11) 0.081(14) 0.004(11) -0.028(12) -0.034(9)
Ru2A 0.0565(9) 0.0527(9) 0.0318(10) 0.0084(6) 0.0027(7) -0.0138(7)
O2A2 0.053(7) 0.093(10) 0.110(13) 0.018(9) 0.018(8) -0.005(7)
C2A2 0.056(10) 0.064(11) 0.066(12) 0.005(9) 0.006(9) -0.003(8)
O2A1 0.089(9) 0.089(8) 0.041(5) -0.019(5) 0.002(5) 0.017(7)
C2A1 0.055(9) 0.109(14) 0.025(7) 0.001(7) 0.007(6) 0.003(10)

loop_
_atom_type_symbol
_atom_type_description
_atom_type_scat_dispersion_real
_atom_type_scat_dispersion_imag
_atom_type_scat_source
C C 0.0181 0.0091 'International Tables Vol C Tables 4.2.6.8 and 6.1.1.4'
H H 0.0000 0.0000 'International Tables Vol C Tables 4.2.6.8 and 6.1.1.4'
Ge Ge -1.0885 0.8855 'International Tables Vol C Tables 4.2.6.8 and 6.1.1.4'
N N 0.0311 0.0180 'International Tables Vol C Tables 4.2.6.8 and 6.1.1.4'
O O 0.0492 0.0322 'International Tables Vol C Tables 4.2.6.8 and 6.1.1.4'
Ru Ru 0.0552 3.2960 'International Tables Vol C Tables 4.2.6.8 and 6.1.1.4'
Si Si 0.2541 0.3302 'International Tables Vol C Tables 4.2.6.8 and 6.1.1.4'

loop_
_geom_angle_atom_site_label_1
_geom_angle_atom_site_label_2
_geom_angle_atom_site_label_3
_geom_angle
C1 C3 C2 118.4(11)
C1 C3 N1 116.7(9)
C2 C3 N1 108.6(9)
C1 C3 C2A 88.1(9)
C2 C3 C2A 34.0(10)
N1 C3 C2A 114.4(5)
C1 C3 C1A 16.3(12)
C2 C3 C1A 134.6(13)
N1 C3 C1A 105.8(11)
C2A C3 C1A 103.9(12)
N1 C4 N2 122.0(4)
N1 C4 C5 121.4(4)
N2 C4 C5 116.5(4)
C6 C5 C10 120.2(5)
C6 C5 C4 117.9(4)
C10 C5 C4 121.9(5)
C5 C6 C7 120.0(6)
C8 C7 C6 119.5(7)
C7 C8 C9 120.8(6)
C8 C9 C10 120.8(6)
C9 C10 C5 118.7(7)
C13A C11 C12 118.6(10)
C13A C11 N2 123.4(7)
C12 C11 N2 118.0(8)
C13A C11 C13 37.5(8)
C12 C11 C13 112.9(13)
N2 C11 C13 113.5(6)
C13A C11 C12A 117.4(11)
C12 C11 C12A 44.7(10)
N2 C11 C12A 104.2(8)
C13 C11 C12A 142.3(8)
N3 Ge1 N2 107.1(2)
N3 Ge1 N3A 12.3(2)
N2 Ge1 N3A 99.31(17)
N3 Ge1 Ru2A 118.9(3)
N2 Ge1 Ru2A 113.30(14)
N3A Ge1 Ru2A 131.3(2)
N3 Ge1 Ru1 133.80(18)
N2 Ge1 Ru1 99.25(12)
N3A Ge1 Ru1 128.50(14)
Ru2A Ge1 Ru1 82.06(15)
N3 Ge1 Ru2 130.4(2)
N2 Ge1 Ru2 109.76(14)
N3A Ge1 Ru2 142.53(14)
Ru2A Ge1 Ru2 12.62(11)
Ru1 Ge1 Ru2 70.28(6)
C4 N2 C11 123.6(4)
C4 N2 Ge1 115.9(3)
C11 N2 Ge1 119.5(3)
C4 N1 C3 117.4(4)
C4 N1 Ru1 122.7(3)
C3 N1 Ru1 119.8(3)
C101 Ru1 C103 89.5(2)
C101 Ru1 C102 88.5(3)
C103 Ru1 C102 107.5(3)
C101 Ru1 N1 171.5(2)
C103 Ru1 N1 87.91(17)
C102 Ru1 N1 100.0(3)
C101 Ru1 Ge1 93.39(19)
C103 Ru1 Ge1 104.72(14)
C102 Ru1 Ge1 147.8(2)
N1 Ru1 Ge1 79.47(11)
C101 Ru1 Ru2 85.69(16)
C103 Ru1 Ru2 162.50(15)
C102 Ru1 Ru2 89.2(2)
N1 Ru1 Ru2 94.39(11)
Ge1 Ru1 Ru2 58.90(6)
C101 Ru1 Ru2A 83.67(16)
C103 Ru1 Ru2A 150.61(19)
C102 Ru1 Ru2A 100.9(3)
N1 Ru1 Ru2A 94.66(12)
Ge1 Ru1 Ru2A 47.57(11)
Ru2 Ru1 Ru2A 11.92(6)
O101 C101 Ru1 176.4(5)
O103 C103 Ru1 175.8(4)
O102 C102 Ru1 170.7(9)
Ge1 N3 Si1 113.1(3)
Ge1 N3 Si2 127.5(4)
Si1 N3 Si2 119.3(4)
N3 Si2 C17 110.3(4)
N3 Si2 C19 111.8(4)
C17 Si2 C19 109.4(5)
N3 Si2 C18 114.3(4)
C17 Si2 C18 106.5(5)
C19 Si2 C18 104.2(6)
N3 Si1 C14 113.6(4)
N3 Si1 C16 121.7(6)
C14 Si1 C16 103.5(6)
N3 Si1 C15 111.4(7)
C14 Si1 C15 105.0(7)
C16 Si1 C15 99.8(8)
C201 Ru2 C203 174.0(4)
C201 Ru2 C202 91.7(4)
C203 Ru2 C202 91.7(4)
C201 Ru2 C204 86.0(9)
C203 Ru2 C204 97.7(8)
C202 Ru2 C204 107.6(6)
C201 Ru2 Ge1 89.9(3)
C203 Ru2 Ge1 84.4(3)
C202 Ru2 Ge1 106.2(3)
C204 Ru2 Ge1 146.1(5)
C201 Ru2 Ru1 81.4(3)
C203 Ru2 Ru1 93.5(3)
C202 Ru2 Ru1 155.7(3)
C204 Ru2 Ru1 95.3(5)
Ge1 Ru2 Ru1 50.82(2)
O202 C202 Ru2 175.0(11)
O201 C201 Ru2 175.6(9)
O203 C203 Ru2 178.4(9)
O204 C204 Ru2 173(3)
N3A Si2A C18A 114.7(6)
N3A Si2A C17A 111.1(7)
C18A Si2A C17A 104.1(11)
N3A Si2A C19A 111.5(6)
C18A Si2A C19A 106.3(9)
C17A Si2A C19A 108.6(11)
N3A Si1A C15A 113.2(10)
N3A Si1A C14A 112.9(7)
C15A Si1A C14A 102.1(13)
N3A Si1A C16A 94.3(7)
C15A Si1A C16A 123.2(13)
C14A Si1A C16A 111.7(10)
Si2A N3A Si1A 117.89(12)
Si2A N3A Ge1 125.63(15)
Si1A N3A Ge1 115.30(14)
C2A2 Ru2A C2A4 107.4(10)
C2A2 Ru2A C2A3 90.2(7)
C2A4 Ru2A C2A3 93.4(8)
C2A2 Ru2A C2A1 87.7(8)
C2A4 Ru2A C2A1 95.0(9)
C2A3 Ru2A C2A1 171.6(7)
C2A2 Ru2A Ge1 111.4(7)
C2A4 Ru2A Ge1 140.9(7)
C2A3 Ru2A Ge1 90.5(5)
C2A1 Ru2A Ge1 82.8(4)
C2A2 Ru2A Ru1 161.3(6)
C2A4 Ru2A Ru1 90.6(7)
C2A3 Ru2A Ru1 93.8(5)
C2A1 Ru2A Ru1 85.7(5)
Ge1 Ru2A Ru1 50.37(4)
O2A2 C2A2 Ru2A 176(2)
O2A1 C2A1 Ru2A 172(2)
O2A3 C2A3 Ru2A 174.5(16)
O2A4 C2A4 Ru2A 176(2)

loop_
_geom_bond_atom_site_label_1
_geom_bond_atom_site_label_2
_geom_bond_distance
C3 C1 1.42(2)
C3 C2 1.477(16)
C3 N1 1.502(7)
C3 C2A 1.633(9)
C3 C1A 1.63(3)
C4 N1 1.325(6)
C4 N2 1.337(6)
C4 C5 1.511(6)
C5 C6 1.388(8)
C5 C10 1.392(7)
C6 C7 1.394(7)
C7 C8 1.367(11)
C8 C9 1.375(12)
C9 C10 1.389(9)
C11 C13A 1.291(15)
C11 C12 1.390(13)
C11 N2 1.500(7)
C11 C13 1.607(17)
C11 C12A 1.68(2)
Ge1 N3 1.731(6)
Ge1 N2 1.925(4)
Ge1 N3A 2.101(6)
Ge1 Ru2A 2.296(3)
Ge1 Ru1 2.3957(7)
Ge1 Ru2 2.646(2)
N1 Ru1 2.202(4)
Ru1 C101 1.871(6)
Ru1 C103 1.886(5)
Ru1 C102 1.975(8)
Ru1 Ru2 2.9093(13)
Ru1 Ru2A 3.081(3)
C101 O101 1.148(7)
C103 O103 1.137(6)
C102 O102 1.143(9)
N3 Si1 1.754(7)
N3 Si2 1.759(6)
Si2 C17 1.864(9)
Si2 C19 1.866(11)
Si2 C18 1.875(11)
Si1 C14 1.872(12)
Si1 C16 1.889(14)
Si1 C15 1.91(2)
Ru2 C201 1.858(11)
Ru2 C203 1.911(12)
Ru2 C202 1.931(11)
Ru2 C204 1.98(2)
C202 O202 1.133(13)
C201 O201 1.125(12)
C203 O203 1.162(15)
C204 O204 1.11(2)
Si2A N3A 1.7566(14)
Si2A C18A 1.880(18)
Si2A C17A 1.890(19)
Si2A C19A 1.90(2)
Si1A N3A 1.7718(10)
Si1A C15A 1.81(3)
Si1A C14A 1.882(19)
Si1A C16A 2.01(2)
Ru2A C2A2 1.89(2)
Ru2A C2A4 2.00(2)
Ru2A C2A3 2.019(19)
Ru2A C2A1 2.042(19)
O2A2 C2A2 1.15(2)
O2A1 C2A1 1.124(19)
O2A3 C2A3 1.09(2)
O2A4 C2A4 1.03(3)
